data_4002256
loop_
_publ_author_name
'Monge, M.A.'
'Gutierrez-Puebla, E.'
'Martinez, J.L.'
'Campa, J.A.'
'Rasines, I.'

_publ_section_title
;
 Cation distribution in lithium nickel oxide crystals
;
_journal_name_full 'Chemistry of Materials (1,1989-)'
_journal_page_first 2001
_journal_page_last 2007
_journal_volume 12
_journal_year 2000
_chemical_formula_sum 'Li0.275 Ni0.725 O'
_chemical_name_systematic '(Li0.275 Ni0.725) O'
_space_group_IT_number 146
_symmetry_space_group_name_Hall 'R 3'
_symmetry_space_group_name_H-M 'R 3 :H'
_cell_angle_alpha 90
_cell_angle_beta 90
_cell_angle_gamma 120
_cell_formula_units_Z 24
_cell_length_a 6.02
_cell_length_b 6.02
_cell_length_c 14.726
_cell_volume 462.177
_citation_journal_id_ASTM CMATEX
_cod_data_source_file Monge_CMATEX_2000_1028.cif
_cod_data_source_block Li0.275Ni0.725O1
_cod_original_cell_volume 462.1771
_cod_original_formula_sum 'Li0.275 Ni0.725 O1'
_cod_database_code 4002256

loop_
_symmetry_equiv_pos_as_xyz
x,y,z
-y,x-y,z
-x+y,-x,z
x+2/3,y+1/3,z+1/3
-y+2/3,x-y+1/3,z+1/3
-x+y+2/3,-x+1/3,z+1/3
x+1/3,y+2/3,z+2/3
-y+1/3,x-y+2/3,z+2/3
-x+y+1/3,-x+2/3,z+2/3

loop_
_atom_site_label
_atom_site_type_symbol
_atom_site_fract_x
_atom_site_fract_y
_atom_site_fract_z
_atom_site_occupancy
_atom_site_U_iso_or_equiv
Li1 Li+1 0.8273 0.6671 0.5531 0.48 0.0
Ni3 Ni+2 0.8273 0.6671 0.5531 0.52 0.0
O1 O-2 0.6667 0.3333 0.4758 1 0.0
Ni4 Ni+2 0 0 0.3997 0.24 0.0
O3 O-2 0.3333 0.6667 0.3147 1 0.0
O2 O-2 0.1628 0.3319 0.4737 1 0.0
Ni1 Ni+2 0.6667 0.3333 0.2279 1 0.0
Li2 Li+1 0 0 0.3997 0.76 0.0
O4 O-2 0.353 0.1791 0.3171 1 0.0
Ni2 Ni+2 0.4982 0.4984 0.3993 1 0.0
